data_1573831
loop_
_publ_author_name
'Maximilian H. Pohle'
'Thomas Lohmiller'
'Michael B\"ohme'
'Micha\/l Rams'
'Sven Ziegenbalg'
'Helmar G\"orls'
'Alexander Schnegg'
'Winfried Plass'

_publ_section_title
;
 THz-EPR-based Magneto-Structural Correlations for Cobalt(II) Single-Ion
 Magnets With Bis-Chelate Coordination
;
_journal_issue 60
_journal_name_full 'Chemistry - A European Journal'
_journal_page_first e202401545(1)
_journal_page_last e202401545(14)
_journal_paper_doi 10.1002/chem.202401545
_journal_volume 30
_journal_year 2024
_chemical_formula_moiety 'C26 H18 Co N4 O6'
_chemical_formula_sum 'C26 H18 Co N4 O6'
_chemical_formula_weight 541.37
_space_group_crystal_system monoclinic
_space_group_IT_number 15
_space_group_name_Hall '-C 2yc'
_space_group_name_H-M_alt 'C 1 2/c 1'
_atom_sites_solution_hydrogens difmap
_atom_sites_solution_primary direct
_atom_sites_solution_secondary difmap
_audit_creation_method SHELXL-2019/1
_cell_angle_alpha 90
_cell_angle_beta 96.432(3)
_cell_angle_gamma 90
_cell_formula_units_Z 4
_cell_length_a 22.2654(9)
_cell_length_b 8.2992(5)
_cell_length_c 12.0801(7)
_cell_measurement_reflns_used 7677
_cell_measurement_temperature 133(2)
_cell_measurement_theta_max 27.464
_cell_measurement_theta_min 2.621
_cell_volume 2218.2(2)
_computing_cell_refinement DENZO
_computing_data_collection COLLECT
_computing_data_reduction DENZO
_computing_molecular_graphics SHELXTL/PC
_computing_publication_material 'SHELXL-2018/3 (Sheldrick, 2018)'
_computing_structure_refinement 'SHELXL-2019/1 (Sheldrick, 2019)'
_computing_structure_solution 'SHELXS-97 (Sheldrick, 2008)'
_diffrn_ambient_temperature 133(2)
_diffrn_measured_fraction_theta_full 0.999
_diffrn_measured_fraction_theta_max 0.995
_diffrn_measurement_device_type KappaCCD
_diffrn_measurement_method 'phi + omega - scans'
_diffrn_radiation_type MoK\a
_diffrn_radiation_wavelength 0.71073
_diffrn_reflns_av_R_equivalents 0.0452
_diffrn_reflns_av_unetI/netI 0.0369
_diffrn_reflns_Laue_measured_fraction_full 0.999
_diffrn_reflns_Laue_measured_fraction_max 0.995
_diffrn_reflns_limit_h_max 28
_diffrn_reflns_limit_h_min -28
_diffrn_reflns_limit_k_max 10
_diffrn_reflns_limit_k_min -10
_diffrn_reflns_limit_l_max 15
_diffrn_reflns_limit_l_min -15
_diffrn_reflns_number 7677
_diffrn_reflns_point_group_measured_fraction_full 0.999
_diffrn_reflns_point_group_measured_fraction_max 0.995
_diffrn_reflns_theta_full 25.242
_diffrn_reflns_theta_max 27.464
_diffrn_reflns_theta_min 2.621
_exptl_absorpt_coefficient_mu 0.828
_exptl_absorpt_correction_T_max 0.7456
_exptl_absorpt_correction_T_min 0.5912
_exptl_absorpt_correction_type multi-scan
_exptl_absorpt_process_details
; 
 SADABS 2016/2: Krause, L., Herbst-Irmer, R., Sheldrick G.M. & Stalke D., 
 J. Appl. Cryst. 48 (2015) 3-10 
;
_exptl_crystal_colour vine-red
_exptl_crystal_density_diffrn 1.621
_exptl_crystal_density_method 'not measured'
_exptl_crystal_description prism
_exptl_crystal_F_000 1108
_exptl_crystal_size_max 0.032
_exptl_crystal_size_mid 0.032
_exptl_crystal_size_min 0.028
_refine_diff_density_max 0.334
_refine_diff_density_min -0.423
_refine_diff_density_rms 0.067
_refine_ls_extinction_coef .
_refine_ls_extinction_method none
_refine_ls_goodness_of_fit_ref 1.167
_refine_ls_hydrogen_treatment refall
_refine_ls_matrix_type full
_refine_ls_number_parameters 204
_refine_ls_number_reflns 2529
_refine_ls_number_restraints 0
_refine_ls_restrained_S_all 1.167
_refine_ls_R_factor_all 0.0542
_refine_ls_R_factor_gt 0.0461
_refine_ls_shift/su_max 0.000
_refine_ls_shift/su_mean 0.000
_refine_ls_structure_factor_coef Fsqd
_refine_ls_weighting_details 'w=1/[\s^2^(Fo^2^)+(0.0218P)^2^+6.3474P] where P=(Fo^2^+2Fc^2^)/3'
_refine_ls_weighting_scheme calc
_refine_ls_wR_factor_gt 0.0932
_refine_ls_wR_factor_ref 0.0967
_reflns_Friedel_coverage 0.000
_reflns_Friedel_fraction_full .
_reflns_Friedel_fraction_max .
_reflns_number_gt 2288
_reflns_number_total 2529
_reflns_threshold_expression 'I > 2\s(I)'
_cod_data_source_file chem.202401545.cif
_cod_data_source_block FO5742_4
_cod_original_sg_symbol_H-M 'C 2/c'
_cod_database_code 1573831
_shelx_shelxl_version_number 2019/1
_shelx_space_group_comment
; 
The symmetry employed for this shelxl refinement is uniquely defined 
by the following loop, which should always be used as a source of 
symmetry information in preference to the above space-group names. 
They are only intended as comments. 
;
_shelx_estimated_absorpt_t_min 0.974
_shelx_estimated_absorpt_t_max 0.977

loop_
_space_group_symop_operation_xyz
'x, y, z'
'-x, y, -z+1/2'
'x+1/2, y+1/2, z'
'-x+1/2, y+1/2, -z+1/2'
'-x, -y, -z'
'x, -y, z-1/2'
'-x+1/2, -y+1/2, -z'
'x+1/2, -y+1/2, z-1/2'

loop_
_atom_site_label
_atom_site_type_symbol
_atom_site_fract_x
_atom_site_fract_y
_atom_site_fract_z
_atom_site_U_iso_or_equiv
_atom_site_adp_type
_atom_site_occupancy
_atom_site_site_symmetry_order
_atom_site_calc_flag
_atom_site_refinement_flags_posn
_atom_site_refinement_flags_adp
_atom_site_refinement_flags_occupancy
_atom_site_disorder_assembly
_atom_site_disorder_group
Co1 Co 0.500000 0.51026(6) 0.250000 0.01933(14) Uani 1 2 d S T P . .
O1 O 0.42547(7) 0.4019(2) 0.20842(13) 0.0218(4) Uani 1 1 d . . . . .
O2 O 0.63826(8) 1.0975(2) 0.69847(13) 0.0275(4) Uani 1 1 d . . . . .
O3 O 0.68571(9) 1.0992(3) 0.55150(15) 0.0333(5) Uani 1 1 d . . . . .
N1 N 0.47380(9) 0.6264(2) 0.38185(15) 0.0179(4) Uani 1 1 d . . . . .
N2 N 0.64465(9) 1.0532(3) 0.60316(16) 0.0215(4) Uani 1 1 d . . . . .
C1 C 0.37877(11) 0.3981(3) 0.26580(19) 0.0200(5) Uani 1 1 d . . . . .
C2 C 0.32906(11) 0.3016(3) 0.2269(2) 0.0238(5) Uani 1 1 d . . . . .
H2 H 0.3311(13) 0.243(4) 0.164(3) 0.036(8) Uiso 1 1 d . . . . .
C3 C 0.27932(11) 0.2887(4) 0.2842(2) 0.0255(6) Uani 1 1 d . . . . .
H3 H 0.2454(13) 0.222(4) 0.256(2) 0.029(8) Uiso 1 1 d . . . . .
C4 C 0.27669(11) 0.3736(4) 0.3837(2) 0.0265(6) Uani 1 1 d . . . . .
H4 H 0.2430(12) 0.368(3) 0.424(2) 0.022(7) Uiso 1 1 d . . . . .
C5 C 0.32363(11) 0.4702(3) 0.4229(2) 0.0241(5) Uani 1 1 d . . . . .
H5 H 0.3235(11) 0.529(3) 0.489(2) 0.017(6) Uiso 1 1 d . . . . .
C6 C 0.37602(10) 0.4872(3) 0.36674(18) 0.0196(5) Uani 1 1 d . . . . .
C7 C 0.42178(11) 0.5923(3) 0.41734(19) 0.0202(5) Uani 1 1 d . . . . .
H7 H 0.4116(12) 0.643(3) 0.485(2) 0.023(7) Uiso 1 1 d . . . . .
C8 C 0.51407(10) 0.7364(3) 0.44205(18) 0.0178(5) Uani 1 1 d . . . . .
C9 C 0.50947(11) 0.7881(3) 0.55138(19) 0.0196(5) Uani 1 1 d . . . . .
H9 H 0.4777(12) 0.752(3) 0.587(2) 0.022(7) Uiso 1 1 d . . . . .
C10 C 0.55199(11) 0.8908(3) 0.60384(18) 0.0197(5) Uani 1 1 d . . . . .
H10 H 0.5494(12) 0.924(4) 0.679(2) 0.024(7) Uiso 1 1 d . . . . .
C11 C 0.59924(11) 0.9440(3) 0.54773(18) 0.0195(5) Uani 1 1 d . . . . .
C12 C 0.60459(11) 0.8974(3) 0.43931(19) 0.0218(5) Uani 1 1 d . . . . .
H12 H 0.6354(12) 0.930(3) 0.403(2) 0.016(6) Uiso 1 1 d . . . . .
C13 C 0.56220(11) 0.7933(3) 0.38747(19) 0.0210(5) Uani 1 1 d . . . . .
H13 H 0.5661(13) 0.762(4) 0.314(2) 0.032(8) Uiso 1 1 d . . . . .

loop_
_atom_site_aniso_label
_atom_site_aniso_U_11
_atom_site_aniso_U_22
_atom_site_aniso_U_33
_atom_site_aniso_U_23
_atom_site_aniso_U_13
_atom_site_aniso_U_12
Co1 0.0197(2) 0.0278(3) 0.0112(2) 0.000 0.00518(16) 0.000
O1 0.0210(8) 0.0311(10) 0.0143(8) -0.0012(7) 0.0063(6) -0.0018(7)
O2 0.0326(10) 0.0364(11) 0.0139(8) -0.0063(8) 0.0042(7) -0.0002(9)
O3 0.0316(10) 0.0477(13) 0.0222(9) -0.0074(9) 0.0095(8) -0.0141(9)
N1 0.0212(10) 0.0219(11) 0.0108(8) 0.0025(8) 0.0025(7) 0.0010(8)
N2 0.0235(11) 0.0273(12) 0.0138(9) -0.0010(8) 0.0019(8) 0.0016(9)
C1 0.0206(12) 0.0243(13) 0.0152(11) 0.0053(10) 0.0026(9) 0.0046(10)
C2 0.0234(13) 0.0302(15) 0.0178(11) 0.0011(10) 0.0018(10) -0.0006(11)
C3 0.0177(12) 0.0362(15) 0.0220(12) 0.0040(11) 0.0001(9) -0.0001(11)
C4 0.0180(12) 0.0394(16) 0.0232(12) 0.0039(11) 0.0078(10) 0.0012(11)
C5 0.0238(12) 0.0327(15) 0.0168(11) 0.0025(10) 0.0061(9) 0.0036(11)
C6 0.0194(11) 0.0243(13) 0.0155(10) 0.0034(10) 0.0039(8) 0.0028(10)
C7 0.0225(12) 0.0268(14) 0.0116(10) 0.0020(10) 0.0035(9) 0.0040(10)
C8 0.0203(11) 0.0222(12) 0.0110(10) 0.0013(9) 0.0023(8) 0.0033(10)
C9 0.0202(12) 0.0262(13) 0.0130(10) 0.0028(10) 0.0045(9) 0.0018(10)
C10 0.0247(12) 0.0252(13) 0.0096(10) 0.0009(9) 0.0028(9) 0.0045(10)
C11 0.0206(12) 0.0245(13) 0.0128(10) 0.0005(9) -0.0003(9) 0.0017(10)
C12 0.0221(12) 0.0299(14) 0.0143(10) 0.0007(10) 0.0064(9) -0.0007(11)
C13 0.0217(12) 0.0310(14) 0.0111(10) -0.0017(10) 0.0055(9) 0.0020(11)

loop_
_atom_type_symbol
_atom_type_description
_atom_type_scat_dispersion_real
_atom_type_scat_dispersion_imag
_atom_type_scat_source
C C 0.0033 0.0016 'International Tables Vol C Tables 4.2.6.8 and 6.1.1.4'
H H 0.0000 0.0000 'International Tables Vol C Tables 4.2.6.8 and 6.1.1.4'
N N 0.0061 0.0033 'International Tables Vol C Tables 4.2.6.8 and 6.1.1.4'
O O 0.0106 0.0060 'International Tables Vol C Tables 4.2.6.8 and 6.1.1.4'
Co Co 0.3494 0.9721 'International Tables Vol C Tables 4.2.6.8 and 6.1.1.4'

loop_
_geom_angle_atom_site_label_1
_geom_angle_atom_site_label_2
_geom_angle_atom_site_label_3
_geom_angle
_geom_angle_site_symmetry_1
_geom_angle_site_symmetry_3
O1 Co1 O1 123.63(11) 2_655 .
O1 Co1 N1 96.55(7) 2_655 2_655
O1 Co1 N1 109.89(7) . 2_655
O1 Co1 N1 109.89(7) 2_655 .
O1 Co1 N1 96.55(7) . .
N1 Co1 N1 122.51(12) 2_655 .
C1 O1 Co1 126.15(15) . .
C7 N1 C8 120.1(2) . .
C7 N1 Co1 120.22(17) . .
C8 N1 Co1 119.50(14) . .
O3 N2 O2 123.7(2) . .
O3 N2 C11 118.49(19) . .
O2 N2 C11 117.8(2) . .
O1 C1 C2 118.6(2) . .
O1 C1 C6 123.3(2) . .
C2 C1 C6 118.1(2) . .
C3 C2 C1 121.7(2) . .
C3 C2 H2 120.0(19) . .
C1 C2 H2 118.2(19) . .
C2 C3 C4 120.4(2) . .
C2 C3 H3 120.7(17) . .
C4 C3 H3 118.8(17) . .
C5 C4 C3 119.4(2) . .
C5 C4 H4 118.4(17) . .
C3 C4 H4 122.2(17) . .
C4 C5 C6 122.2(2) . .
C4 C5 H5 122.0(16) . .
C6 C5 H5 115.9(16) . .
C5 C6 C7 116.2(2) . .
C5 C6 C1 118.1(2) . .
C7 C6 C1 125.7(2) . .
N1 C7 C6 127.4(2) . .
N1 C7 H7 118.9(16) . .
C6 C7 H7 113.7(16) . .
C13 C8 C9 118.7(2) . .
C13 C8 N1 116.6(2) . .
C9 C8 N1 124.7(2) . .
C10 C9 C8 120.3(2) . .
C10 C9 H9 120.7(17) . .
C8 C9 H9 119.0(17) . .
C9 C10 C11 119.6(2) . .
C9 C10 H10 120.1(17) . .
C11 C10 H10 120.3(17) . .
C12 C11 C10 121.6(2) . .
C12 C11 N2 118.6(2) . .
C10 C11 N2 119.8(2) . .
C13 C12 C11 118.6(2) . .
C13 C12 H12 119.3(17) . .
C11 C12 H12 122.0(17) . .
C12 C13 C8 121.2(2) . .
C12 C13 H13 118.1(18) . .
C8 C13 H13 120.6(18) . .

loop_
_geom_bond_atom_site_label_1
_geom_bond_atom_site_label_2
_geom_bond_distance
_geom_bond_site_symmetry_2
Co1 O1 1.9049(17) 2_655
Co1 O1 1.9050(17) .
Co1 N1 2.0035(19) 2_655
Co1 N1 2.0035(19) .
O1 C1 1.313(3) .
O2 N2 1.232(2) .
O3 N2 1.224(3) .
N1 C7 1.310(3) .
N1 C8 1.422(3) .
N2 C11 1.463(3) .
C1 C2 1.404(4) .
C1 C6 1.433(3) .
C2 C3 1.374(3) .
C2 H2 0.91(3) .
C3 C4 1.400(4) .
C3 H3 0.97(3) .
C4 C5 1.359(4) .
C4 H4 0.94(3) .
C5 C6 1.421(3) .
C5 H5 0.94(3) .
C6 C7 1.426(3) .
C7 H7 0.96(3) .
C8 C13 1.401(3) .
C8 C9 1.403(3) .
C9 C10 1.375(4) .
C9 H9 0.92(3) .
C10 C11 1.386(3) .
C10 H10 0.96(3) .
C11 C12 1.384(3) .
C12 C13 1.377(4) .
C12 H12 0.90(3) .
C13 H13 0.94(3) .
